data_7717224
loop_
_publ_author_name
'Giobbio, Ginevra'
'Greffier, Lucie'
'Lipinski, Sophia'
'Montrieul, Ana&#xef;s'
'Lohier, Jean-Fran&#xe7;ois'
'Linares, Mathieu'
'Costa, Rub&#xe9;n D'
'Gaillard, Sylvain'

_publ_section_title
;
 Trigonal NHC bis-pyridyl silver(I) complexes: a beacon of light in the
 darkness of light-emitting electrochemical cells?
;
_journal_issue 46
_journal_name_full 'Dalton transactions (Cambridge, England : 2003)'
_journal_page_first 18607
_journal_page_last 18615
_journal_paper_doi 10.1039/d4dt02473g
_journal_volume 53
_journal_year 2024
_chemical_formula_moiety 'C39 H49 Ag F6 N5 P'
_chemical_formula_sum 'C39 H49 Ag F6 N5 P'
_chemical_formula_weight 840.67
_chemical_name_systematic
;
(1,3-bis(2,6-di-iso-propylphenyl)imidazol-2-ylidene) (3,3\^a\/E?-dimethyl-2,2\^a\/E?-dipyridylamine) silver hexafluorophosphate
;
_space_group_crystal_system orthorhombic
_space_group_IT_number 61
_space_group_name_Hall '-P 2ac 2ab'
_space_group_name_H-M_alt 'P b c a'
_atom_sites_solution_hydrogens mixed
_audit_creation_method SHELXL-2018/3
_audit_update_record
;
2024-08-27 deposited with the CCDC.	2024-10-14 downloaded from the CCDC.
;
_cell_angle_alpha 90
_cell_angle_beta 90
_cell_angle_gamma 90
_cell_formula_units_Z 8
_cell_length_a 15.8119(5)
_cell_length_b 17.8148(5)
_cell_length_c 28.1724(9)
_cell_measurement_reflns_used 9813
_cell_measurement_temperature 123(2)
_cell_measurement_theta_max 30.03
_cell_measurement_theta_min 2.71
_cell_volume 7935.8(4)
_computing_cell_refinement 'Bruker SAINT'
_computing_data_collection 'Bruker APEX3'
_computing_data_reduction 'Bruker SAINT'
_computing_molecular_graphics 'Bruker SHELXTL'
_computing_publication_material 'Bruker SHELXTL'
_computing_structure_refinement 'SHELXL-2018/3 (Sheldrick, 2018)'
_computing_structure_solution 'SHELXT 2014/5 (Sheldrick, 2014)'
_diffrn_ambient_temperature 123(2)
_diffrn_measured_fraction_theta_full 0.997
_diffrn_measured_fraction_theta_max 0.996
_diffrn_measurement_device_type 'Bruker D8 QUEST'
_diffrn_measurement_method '\f and \w scans'
_diffrn_radiation_type MoK\a
_diffrn_radiation_wavelength 0.71073
_diffrn_reflns_av_R_equivalents 0.0501
_diffrn_reflns_av_unetI/netI 0.0341
_diffrn_reflns_Laue_measured_fraction_full 0.997
_diffrn_reflns_Laue_measured_fraction_max 0.996
_diffrn_reflns_limit_h_max 22
_diffrn_reflns_limit_h_min -21
_diffrn_reflns_limit_k_max 25
_diffrn_reflns_limit_k_min -25
_diffrn_reflns_limit_l_max 36
_diffrn_reflns_limit_l_min -39
_diffrn_reflns_number 77541
_diffrn_reflns_point_group_measured_fraction_full 0.997
_diffrn_reflns_point_group_measured_fraction_max 0.996
_diffrn_reflns_theta_full 25.242
_diffrn_reflns_theta_max 30.101
_diffrn_reflns_theta_min 2.249
_exptl_absorpt_coefficient_mu 0.611
_exptl_absorpt_correction_type multi-scan
_exptl_absorpt_process_details 'Sadabs 2016/2'
_exptl_crystal_colour colourless
_exptl_crystal_density_diffrn 1.407
_exptl_crystal_description block
_exptl_crystal_F_000 3472
_exptl_crystal_size_max 0.15
_exptl_crystal_size_mid 0.08
_exptl_crystal_size_min 0.07
_exptl_transmission_factor_max 0.7464
_exptl_transmission_factor_min 0.6144
_refine_diff_density_max 0.433
_refine_diff_density_min -0.370
_refine_diff_density_rms 0.065
_refine_ls_extinction_method none
_refine_ls_goodness_of_fit_ref 1.019
_refine_ls_hydrogen_treatment mixed
_refine_ls_matrix_type full
_refine_ls_number_parameters 483
_refine_ls_number_reflns 11620
_refine_ls_number_restraints 0
_refine_ls_restrained_S_all 1.019
_refine_ls_R_factor_all 0.0481
_refine_ls_R_factor_gt 0.0315
_refine_ls_shift/su_max 0.002
_refine_ls_shift/su_mean 0.000
_refine_ls_structure_factor_coef Fsqd
_refine_ls_weighting_details 'w=1/[\s^2^(Fo^2^)+(0.0256P)^2^+4.8990P] where P=(Fo^2^+2Fc^2^)/3'
_refine_ls_weighting_scheme calc
_refine_ls_wR_factor_gt 0.0656
_refine_ls_wR_factor_ref 0.0725
_reflns_Friedel_coverage 0.000
_reflns_number_gt 9118
_reflns_number_total 11620
_reflns_threshold_expression 'I > 2\s(I)'
_cod_data_source_file d4dt02473g2.cif
_cod_data_source_block giobbio2_0m_a
_cod_depositor_comments 'Adding full bibliography for 7717224.cif.'
_cod_database_code 7717224
_shelx_shelxl_version_number 2018/3
_shelx_space_group_comment
;
The symmetry employed for this shelxl refinement is uniquely defined
by the following loop, which should always be used as a source of
symmetry information in preference to the above space-group names.
They are only intended as comments.
;

loop_
_space_group_symop_operation_xyz
'x, y, z'
'-x+1/2, -y, z+1/2'
'-x, y+1/2, -z+1/2'
'x+1/2, -y+1/2, -z'
'-x, -y, -z'
'x-1/2, y, -z-1/2'
'x, -y-1/2, z-1/2'
'-x-1/2, y-1/2, z'

loop_
_atom_site_label
_atom_site_type_symbol
_atom_site_fract_x
_atom_site_fract_y
_atom_site_fract_z
_atom_site_U_iso_or_equiv
_atom_site_adp_type
_atom_site_occupancy
_atom_site_site_symmetry_order
_atom_site_calc_flag
_atom_site_refinement_flags_posn
_atom_site_refinement_flags_adp
_atom_site_refinement_flags_occupancy
_atom_site_disorder_assembly
_atom_site_disorder_group
Ag1 Ag 0.20104(2) 0.55021(2) 0.39231(2) 0.01867(4) Uani 1 1 d . . . . .
P1 P 0.28751(3) 0.77708(3) 0.14774(2) 0.02742(11) Uani 1 1 d . . . . .
F1 F 0.32030(9) 0.69519(7) 0.16094(5) 0.0519(4) Uani 1 1 d . . . . .
F6 F 0.32958(9) 0.80741(7) 0.19556(4) 0.0487(3) Uani 1 1 d . . . . .
F4 F 0.20216(8) 0.75951(9) 0.17560(5) 0.0525(4) Uani 1 1 d . . . . .
N3 N 0.10085(9) 0.45840(7) 0.38460(5) 0.0202(3) Uani 1 1 d . . . . .
N2 N 0.25409(8) 0.63944(7) 0.30221(5) 0.0161(3) Uani 1 1 d . . . . .
F2 F 0.37288(9) 0.79389(10) 0.12019(5) 0.0618(4) Uani 1 1 d . . . . .
F3 F 0.25403(10) 0.85920(7) 0.13591(5) 0.0572(4) Uani 1 1 d . . . . .
F5 F 0.24583(10) 0.74687(9) 0.10010(5) 0.0599(4) Uani 1 1 d . . . . .
N1 N 0.32324(9) 0.67737(7) 0.36276(5) 0.0180(3) Uani 1 1 d . . . . .
N4 N 0.06773(10) 0.43933(8) 0.46560(5) 0.0231(3) Uani 1 1 d . . . . .
C1 C 0.26454(10) 0.62602(9) 0.34926(5) 0.0159(3) Uani 1 1 d . . . . .
N5 N 0.18989(9) 0.51620(8) 0.47040(5) 0.0204(3) Uani 1 1 d . . . . .
C3 C 0.30464(11) 0.69795(9) 0.28679(6) 0.0218(3) Uani 1 1 d . . . . .
H3 H 0.308105 0.717268 0.255415 0.026 Uiso 1 1 calc R U . . .
C16 C 0.19483(10) 0.59902(9) 0.27286(5) 0.0175(3) Uani 1 1 d . . . . .
C21 C 0.11234(11) 0.62666(10) 0.26912(6) 0.0216(3) Uani 1 1 d . . . . .
C2 C 0.34798(11) 0.72213(10) 0.32499(6) 0.0231(4) Uani 1 1 d . . . . .
H2 H 0.387743 0.762077 0.325885 0.028 Uiso 1 1 calc R U . . .
C28 C 0.05323(10) 0.42554(9) 0.41761(6) 0.0180(3) Uani 1 1 d . . . . .
C9 C 0.42354(11) 0.65322(10) 0.42692(6) 0.0244(4) Uani 1 1 d . . . . .
C25 C 0.08401(11) 0.69691(10) 0.29519(7) 0.0254(4) Uani 1 1 d . . . . .
H25 H 0.135777 0.723725 0.306513 0.030 Uiso 1 1 calc R U . . .
C29 C -0.01431(11) 0.37659(9) 0.40647(6) 0.0211(3) Uani 1 1 d . . . . .
C32 C 0.08566(11) 0.44111(9) 0.33868(6) 0.0215(3) Uani 1 1 d . . . . .
H32 H 0.120045 0.463644 0.314977 0.026 Uiso 1 1 calc R U . . .
C34 C 0.13462(11) 0.47001(9) 0.49133(6) 0.0194(3) Uani 1 1 d . . . . .
C5 C 0.29775(12) 0.73187(10) 0.44078(6) 0.0244(4) Uani 1 1 d . . . . .
C31 C 0.02320(11) 0.39276(9) 0.32459(6) 0.0229(3) Uani 1 1 d . . . . .
H31 H 0.015140 0.381173 0.291986 0.027 Uiso 1 1 calc R U . . .
C6 C 0.32315(13) 0.73996(11) 0.48790(7) 0.0307(4) Uani 1 1 d . . . . .
H6 H 0.290018 0.769531 0.508916 0.037 Uiso 1 1 calc R U . . .
C4 C 0.34939(11) 0.68810(9) 0.41123(6) 0.0214(3) Uani 1 1 d . . . . .
C30 C -0.02808(11) 0.36111(9) 0.35931(7) 0.0240(4) Uani 1 1 d . . . . .
H30 H -0.072932 0.328562 0.350377 0.029 Uiso 1 1 calc R U . . .
C20 C 0.05569(12) 0.58539(11) 0.24193(7) 0.0287(4) Uani 1 1 d . . . . .
H20 H -0.001136 0.602047 0.238948 0.034 Uiso 1 1 calc R U . . .
C33 C -0.06801(12) 0.34211(10) 0.44472(7) 0.0284(4) Uani 1 1 d . . . . .
H33A H -0.113209 0.312322 0.430172 0.043 Uiso 1 1 calc R U . . .
H33B H -0.092922 0.381926 0.464230 0.043 Uiso 1 1 calc R U . . .
H33C H -0.032904 0.309597 0.464703 0.043 Uiso 1 1 calc R U . . .
C13 C 0.47751(12) 0.60362(11) 0.39524(7) 0.0282(4) Uani 1 1 d . . . . .
H13 H 0.455669 0.608708 0.362083 0.034 Uiso 1 1 calc R U . . .
C10 C 0.21580(12) 0.76740(10) 0.42343(7) 0.0267(4) Uani 1 1 d . . . . .
H10 H 0.207402 0.752726 0.389495 0.032 Uiso 1 1 calc R U . . .
C8 C 0.44521(13) 0.66326(11) 0.47456(7) 0.0303(4) Uani 1 1 d . . . . .
H8 H 0.495090 0.640357 0.486551 0.036 Uiso 1 1 calc R U . . .
C35 C 0.13921(12) 0.45102(10) 0.53996(6) 0.0242(4) Uani 1 1 d . . . . .
C19 C 0.08089(13) 0.52045(12) 0.21918(7) 0.0317(4) Uani 1 1 d . . . . .
H19 H 0.040969 0.492846 0.201001 0.038 Uiso 1 1 calc R U . . .
C7 C 0.39566(14) 0.70571(11) 0.50451(7) 0.0334(5) Uani 1 1 d . . . . .
H7 H 0.411502 0.711458 0.536837 0.040 Uiso 1 1 calc R U . . .
C38 C 0.25315(12) 0.54474(10) 0.49725(6) 0.0259(4) Uani 1 1 d . . . . .
H38 H 0.292943 0.577198 0.482518 0.031 Uiso 1 1 calc R U . . .
C17 C 0.22252(11) 0.53432(10) 0.24968(6) 0.0226(3) Uani 1 1 d . . . . .
C27 C 0.03157(13) 0.67575(13) 0.33868(7) 0.0374(5) Uani 1 1 d . . . . .
H27A H -0.018835 0.648005 0.328582 0.056 Uiso 1 1 calc R U . . .
H27B H 0.014374 0.721430 0.355482 0.056 Uiso 1 1 calc R U . . .
H27C H 0.065513 0.644223 0.359886 0.056 Uiso 1 1 calc R U . . .
C36 C 0.20464(13) 0.48157(12) 0.56572(7) 0.0332(4) Uani 1 1 d . . . . .
H36 H 0.210086 0.469813 0.598472 0.040 Uiso 1 1 calc R U . . .
C39 C 0.07557(14) 0.40010(11) 0.56295(7) 0.0322(4) Uani 1 1 d . . . . .
H39A H 0.091251 0.391861 0.596203 0.048 Uiso 1 1 calc R U . . .
H39B H 0.074486 0.351899 0.546206 0.048 Uiso 1 1 calc R U . . .
H39C H 0.019447 0.423322 0.561462 0.048 Uiso 1 1 calc R U . . .
C22 C 0.31322(12) 0.50743(11) 0.25253(7) 0.0286(4) Uani 1 1 d . . . . .
H22 H 0.344883 0.542626 0.273710 0.034 Uiso 1 1 calc R U . . .
C24 C 0.35378(14) 0.51074(12) 0.20324(8) 0.0383(5) Uani 1 1 d . . . . .
H24A H 0.327386 0.473153 0.182606 0.057 Uiso 1 1 calc R U . . .
H24B H 0.414458 0.500335 0.205911 0.057 Uiso 1 1 calc R U . . .
H24C H 0.345480 0.560833 0.189648 0.057 Uiso 1 1 calc R U . . .
C18 C 0.16312(13) 0.49504(11) 0.22244(6) 0.0290(4) Uani 1 1 d . . . . .
H18 H 0.179517 0.450701 0.206119 0.035 Uiso 1 1 calc R U . . .
C37 C 0.26277(13) 0.52930(12) 0.54452(7) 0.0335(4) Uani 1 1 d . . . . .
H37 H 0.307867 0.550599 0.562267 0.040 Uiso 1 1 calc R U . . .
C11 C 0.14024(14) 0.73894(13) 0.45187(9) 0.0413(5) Uani 1 1 d . . . . .
H11A H 0.137315 0.684109 0.449549 0.062 Uiso 1 1 calc R U . . .
H11B H 0.088145 0.760877 0.439124 0.062 Uiso 1 1 calc R U . . .
H11C H 0.146728 0.753531 0.485212 0.062 Uiso 1 1 calc R U . . .
C26 C 0.03492(13) 0.75047(12) 0.26309(8) 0.0375(5) Uani 1 1 d . . . . .
H26A H 0.069810 0.763798 0.235598 0.056 Uiso 1 1 calc R U . . .
H26B H 0.020522 0.796020 0.280836 0.056 Uiso 1 1 calc R U . . .
H26C H -0.017083 0.725968 0.252215 0.056 Uiso 1 1 calc R U . . .
C12 C 0.21939(17) 0.85303(12) 0.42600(11) 0.0534(7) Uani 1 1 d . . . . .
H12A H 0.227381 0.868656 0.459050 0.080 Uiso 1 1 calc R U . . .
H12B H 0.166356 0.874059 0.413861 0.080 Uiso 1 1 calc R U . . .
H12C H 0.266719 0.871286 0.406737 0.080 Uiso 1 1 calc R U . . .
C15 C 0.4676(2) 0.52171(14) 0.40978(11) 0.0652(8) Uani 1 1 d . . . . .
H15A H 0.484903 0.515640 0.442961 0.098 Uiso 1 1 calc R U . . .
H15B H 0.503189 0.490149 0.389467 0.098 Uiso 1 1 calc R U . . .
H15C H 0.408310 0.506652 0.406266 0.098 Uiso 1 1 calc R U . . .
C14 C 0.56975(15) 0.62744(16) 0.39502(10) 0.0544(7) Uani 1 1 d . . . . .
H14A H 0.573972 0.679980 0.384978 0.082 Uiso 1 1 calc R U . . .
H14B H 0.601513 0.595671 0.372909 0.082 Uiso 1 1 calc R U . . .
H14C H 0.593287 0.622043 0.427015 0.082 Uiso 1 1 calc R U . . .
C23 C 0.31952(16) 0.42890(14) 0.27383(10) 0.0514(6) Uani 1 1 d . . . . .
H23A H 0.293688 0.428718 0.305447 0.077 Uiso 1 1 calc R U . . .
H23B H 0.379138 0.414405 0.276381 0.077 Uiso 1 1 calc R U . . .
H23C H 0.289790 0.393123 0.253337 0.077 Uiso 1 1 calc R U . . .
H4 H 0.0379(14) 0.4158(12) 0.4826(8) 0.031(6) Uiso 1 1 d . . . . .

loop_
_atom_site_aniso_label
_atom_site_aniso_U_11
_atom_site_aniso_U_22
_atom_site_aniso_U_33
_atom_site_aniso_U_23
_atom_site_aniso_U_13
_atom_site_aniso_U_12
Ag1 0.02069(6) 0.01822(6) 0.01710(6) 0.00280(4) 0.00147(5) -0.00540(5)
P1 0.0268(2) 0.0346(2) 0.0209(2) 0.00611(18) 0.00216(19) 0.0105(2)
F1 0.0550(9) 0.0378(7) 0.0628(9) 0.0056(6) -0.0006(7) 0.0222(6)
F6 0.0678(9) 0.0495(8) 0.0287(7) 0.0078(6) -0.0121(6) -0.0071(7)
F4 0.0311(7) 0.0744(10) 0.0521(9) 0.0195(7) 0.0143(6) 0.0120(6)
N3 0.0218(7) 0.0186(6) 0.0201(7) 0.0018(5) -0.0005(6) -0.0042(6)
N2 0.0132(6) 0.0203(6) 0.0147(6) 0.0024(5) 0.0006(5) -0.0019(5)
F2 0.0379(8) 0.1048(13) 0.0428(8) 0.0256(8) 0.0142(6) 0.0038(8)
F3 0.0779(11) 0.0426(8) 0.0511(9) 0.0194(6) -0.0048(8) 0.0220(7)
F5 0.0654(10) 0.0809(11) 0.0333(8) -0.0072(7) -0.0137(7) 0.0002(9)
N1 0.0191(7) 0.0204(6) 0.0146(6) -0.0004(5) 0.0025(5) -0.0066(5)
N4 0.0254(8) 0.0245(7) 0.0194(7) 0.0014(6) 0.0051(6) -0.0088(6)
C1 0.0138(7) 0.0188(7) 0.0152(7) 0.0003(6) 0.0002(6) -0.0017(6)
N5 0.0254(7) 0.0202(7) 0.0156(7) 0.0000(5) 0.0011(6) -0.0034(6)
C3 0.0208(8) 0.0250(8) 0.0195(8) 0.0058(6) 0.0042(7) -0.0041(7)
C16 0.0159(7) 0.0242(8) 0.0125(7) 0.0022(6) -0.0005(6) -0.0035(6)
C21 0.0179(8) 0.0285(9) 0.0185(8) 0.0062(6) -0.0008(6) -0.0018(7)
C2 0.0237(8) 0.0253(8) 0.0202(8) 0.0032(7) 0.0036(7) -0.0093(7)
C28 0.0187(8) 0.0144(7) 0.0209(8) 0.0011(6) 0.0012(6) -0.0002(6)
C9 0.0241(9) 0.0289(9) 0.0202(8) -0.0017(7) -0.0008(7) -0.0110(7)
C25 0.0168(8) 0.0307(9) 0.0286(9) 0.0040(7) -0.0006(7) 0.0030(7)
C29 0.0168(8) 0.0153(7) 0.0311(9) 0.0015(6) 0.0011(7) -0.0006(6)
C32 0.0233(8) 0.0214(8) 0.0198(8) 0.0035(6) -0.0023(7) -0.0029(7)
C34 0.0238(8) 0.0164(7) 0.0179(8) 0.0002(6) 0.0028(6) -0.0002(6)
C5 0.0279(9) 0.0233(8) 0.0219(8) -0.0033(6) 0.0051(7) -0.0117(7)
C31 0.0252(9) 0.0198(8) 0.0236(9) -0.0004(6) -0.0072(7) -0.0007(7)
C6 0.0400(11) 0.0310(9) 0.0210(9) -0.0087(7) 0.0076(8) -0.0145(8)
C4 0.0250(9) 0.0243(8) 0.0150(8) -0.0016(6) 0.0012(7) -0.0117(7)
C30 0.0190(8) 0.0173(8) 0.0357(10) 0.0004(7) -0.0061(7) -0.0039(6)
C20 0.0187(8) 0.0413(11) 0.0260(10) 0.0063(8) -0.0055(7) -0.0049(8)
C33 0.0222(9) 0.0261(9) 0.0370(11) 0.0021(8) 0.0055(8) -0.0082(7)
C13 0.0263(9) 0.0357(10) 0.0226(9) -0.0016(7) -0.0027(8) -0.0028(8)
C10 0.0276(9) 0.0255(9) 0.0269(9) -0.0030(7) 0.0081(7) -0.0061(7)
C8 0.0324(10) 0.0355(10) 0.0229(9) -0.0004(8) -0.0057(8) -0.0113(8)
C35 0.0300(9) 0.0249(8) 0.0176(8) 0.0021(7) 0.0051(7) 0.0027(7)
C19 0.0297(10) 0.0432(11) 0.0222(9) 0.0004(8) -0.0093(8) -0.0121(9)
C7 0.0436(12) 0.0387(10) 0.0179(9) -0.0047(7) -0.0020(8) -0.0183(9)
C38 0.0289(9) 0.0278(9) 0.0211(9) -0.0012(7) 0.0010(7) -0.0074(8)
C17 0.0224(8) 0.0287(9) 0.0167(8) 0.0008(6) -0.0001(6) -0.0008(7)
C27 0.0328(11) 0.0457(12) 0.0337(11) 0.0048(9) 0.0099(9) 0.0109(9)
C36 0.0410(12) 0.0419(11) 0.0166(9) 0.0031(8) 0.0010(8) 0.0009(9)
C39 0.0419(12) 0.0320(10) 0.0228(9) 0.0075(7) 0.0097(8) 0.0002(9)
C22 0.0260(9) 0.0306(9) 0.0292(10) -0.0077(8) -0.0013(8) 0.0048(8)
C24 0.0328(11) 0.0418(12) 0.0404(12) -0.0078(9) 0.0091(9) 0.0057(9)
C18 0.0342(10) 0.0337(10) 0.0191(9) -0.0035(7) -0.0024(8) -0.0054(8)
C37 0.0340(11) 0.0461(12) 0.0203(9) -0.0013(8) -0.0055(8) -0.0063(9)
C11 0.0322(11) 0.0426(12) 0.0490(14) 0.0002(10) 0.0134(10) -0.0060(9)
C26 0.0329(11) 0.0373(11) 0.0424(12) 0.0120(9) -0.0004(9) 0.0083(9)
C12 0.0499(15) 0.0274(11) 0.083(2) 0.0045(12) -0.0009(13) -0.0078(10)
C15 0.099(2) 0.0335(12) 0.0630(18) -0.0040(12) 0.0304(17) 0.0002(14)
C14 0.0286(11) 0.0746(18) 0.0601(16) -0.0259(14) 0.0033(11) -0.0080(11)
C23 0.0447(14) 0.0490(14) 0.0606(17) 0.0165(12) -0.0063(12) 0.0137(11)

loop_
_atom_type_symbol
_atom_type_description
_atom_type_scat_dispersion_real
_atom_type_scat_dispersion_imag
_atom_type_scat_source
C C 0.0033 0.0016 'International Tables Vol C Tables 4.2.6.8 and 6.1.1.4'
H H 0.0000 0.0000 'International Tables Vol C Tables 4.2.6.8 and 6.1.1.4'
Ag Ag -0.8971 1.1015 'International Tables Vol C Tables 4.2.6.8 and 6.1.1.4'
F F 0.0171 0.0103 'International Tables Vol C Tables 4.2.6.8 and 6.1.1.4'
N N 0.0061 0.0033 'International Tables Vol C Tables 4.2.6.8 and 6.1.1.4'
P P 0.1023 0.0942 'International Tables Vol C Tables 4.2.6.8 and 6.1.1.4'

loop_
_geom_angle_atom_site_label_1
_geom_angle_atom_site_label_2
_geom_angle_atom_site_label_3
_geom_angle
_geom_angle_site_symmetry_1
_geom_angle_site_symmetry_3
_geom_angle_publ_flag
C1 Ag1 N3 138.19(6) . . ?
C1 Ag1 N5 140.50(6) . . ?
N3 Ag1 N5 81.29(5) . . ?
F2 P1 F5 90.21(9) . . ?
F2 P1 F3 90.40(9) . . ?
F5 P1 F3 89.80(8) . . ?
F2 P1 F1 90.59(8) . . ?
F5 P1 F1 91.26(9) . . ?
F3 P1 F1 178.55(8) . . ?
F2 P1 F4 179.48(9) . . ?
F5 P1 F4 89.90(9) . . ?
F3 P1 F4 90.11(8) . . ?
F1 P1 F4 88.90(8) . . ?
F2 P1 F6 89.68(8) . . ?
F5 P1 F6 179.89(10) . . ?
F3 P1 F6 90.23(8) . . ?
F1 P1 F6 88.71(8) . . ?
F4 P1 F6 90.21(8) . . ?
C28 N3 C32 117.88(14) . . ?
C28 N3 Ag1 129.76(11) . . ?
C32 N3 Ag1 112.14(11) . . ?
C1 N2 C3 111.66(14) . . ?
C1 N2 C16 123.45(13) . . ?
C3 N2 C16 124.84(13) . . ?
C1 N1 C2 111.43(13) . . ?
C1 N1 C4 123.49(13) . . ?
C2 N1 C4 124.80(13) . . ?
C28 N4 C34 134.32(15) . . ?
C28 N4 H4 113.2(16) . . ?
C34 N4 H4 110.2(16) . . ?
N2 C1 N1 103.79(13) . . ?
N2 C1 Ag1 128.81(11) . . ?
N1 C1 Ag1 127.29(11) . . ?
C34 N5 C38 117.89(15) . . ?
C34 N5 Ag1 129.57(11) . . ?
C38 N5 Ag1 112.39(11) . . ?
C2 C3 N2 106.49(14) . . ?
C2 C3 H3 126.8 . . ?
N2 C3 H3 126.8 . . ?
C17 C16 C21 123.26(15) . . ?
C17 C16 N2 118.48(14) . . ?
C21 C16 N2 118.26(15) . . ?
C20 C21 C16 117.18(16) . . ?
C20 C21 C25 120.84(16) . . ?
C16 C21 C25 121.93(15) . . ?
C3 C2 N1 106.62(14) . . ?
C3 C2 H2 126.7 . . ?
N1 C2 H2 126.7 . . ?
N3 C28 N4 120.46(15) . . ?
N3 C28 C29 122.90(15) . . ?
N4 C28 C29 116.64(15) . . ?
C8 C9 C4 116.90(17) . . ?
C8 C9 C13 120.10(17) . . ?
C4 C9 C13 122.95(16) . . ?
C21 C25 C27 110.18(15) . . ?
C21 C25 C26 112.24(16) . . ?
C27 C25 C26 110.71(16) . . ?
C21 C25 H25 107.8 . . ?
C27 C25 H25 107.8 . . ?
C26 C25 H25 107.8 . . ?
C30 C29 C28 117.25(16) . . ?
C30 C29 C33 121.44(15) . . ?
C28 C29 C33 121.30(16) . . ?
N3 C32 C31 123.30(16) . . ?
N3 C32 H32 118.3 . . ?
C31 C32 H32 118.3 . . ?
N5 C34 N4 120.52(15) . . ?
N5 C34 C35 122.77(16) . . ?
N4 C34 C35 116.70(15) . . ?
C6 C5 C4 117.05(18) . . ?
C6 C5 C10 120.51(17) . . ?
C4 C5 C10 122.41(16) . . ?
C32 C31 C30 118.16(16) . . ?
C32 C31 H31 120.9 . . ?
C30 C31 H31 120.9 . . ?
C7 C6 C5 121.08(18) . . ?
C7 C6 H6 119.5 . . ?
C5 C6 H6 119.5 . . ?
C9 C4 C5 123.19(16) . . ?
C9 C4 N1 118.79(15) . . ?
C5 C4 N1 118.00(16) . . ?
C29 C30 C31 120.43(16) . . ?
C29 C30 H30 119.8 . . ?
C31 C30 H30 119.8 . . ?
C19 C20 C21 120.88(17) . . ?
C19 C20 H20 119.6 . . ?
C21 C20 H20 119.6 . . ?
C29 C33 H33A 109.5 . . ?
C29 C33 H33B 109.5 . . ?
H33A C33 H33B 109.5 . . ?
C29 C33 H33C 109.5 . . ?
H33A C33 H33C 109.5 . . ?
H33B C33 H33C 109.5 . . ?
C9 C13 C14 112.30(17) . . ?
C9 C13 C15 109.97(17) . . ?
C14 C13 C15 111.6(2) . . ?
C9 C13 H13 107.6 . . ?
C14 C13 H13 107.6 . . ?
C15 C13 H13 107.6 . . ?
C5 C10 C11 111.09(16) . . ?
C5 C10 C12 111.60(17) . . ?
C11 C10 C12 109.63(18) . . ?
C5 C10 H10 108.1 . . ?
C11 C10 H10 108.1 . . ?
C12 C10 H10 108.1 . . ?
C7 C8 C9 121.29(19) . . ?
C7 C8 H8 119.4 . . ?
C9 C8 H8 119.4 . . ?
C36 C35 C34 117.09(16) . . ?
C36 C35 C39 121.01(17) . . ?
C34 C35 C39 121.90(17) . . ?
C18 C19 C20 121.04(17) . . ?
C18 C19 H19 119.5 . . ?
C20 C19 H19 119.5 . . ?
C8 C7 C6 120.49(18) . . ?
C8 C7 H7 119.8 . . ?
C6 C7 H7 119.8 . . ?
N5 C38 C37 123.41(17) . . ?
N5 C38 H38 118.3 . . ?
C37 C38 H38 118.3 . . ?
C16 C17 C18 117.31(16) . . ?
C16 C17 C22 122.26(15) . . ?
C18 C17 C22 120.41(17) . . ?
C25 C27 H27A 109.5 . . ?
C25 C27 H27B 109.5 . . ?
H27A C27 H27B 109.5 . . ?
C25 C27 H27C 109.5 . . ?
H27A C27 H27C 109.5 . . ?
H27B C27 H27C 109.5 . . ?
C35 C36 C37 120.89(18) . . ?
C35 C36 H36 119.6 . . ?
C37 C36 H36 119.6 . . ?
C35 C39 H39A 109.5 . . ?
C35 C39 H39B 109.5 . . ?
H39A C39 H39B 109.5 . . ?
C35 C39 H39C 109.5 . . ?
H39A C39 H39C 109.5 . . ?
H39B C39 H39C 109.5 . . ?
C17 C22 C23 111.89(17) . . ?
C17 C22 C24 109.68(16) . . ?
C23 C22 C24 111.39(17) . . ?
C17 C22 H22 107.9 . . ?
C23 C22 H22 107.9 . . ?
C24 C22 H22 107.9 . . ?
C22 C24 H24A 109.5 . . ?
C22 C24 H24B 109.5 . . ?
H24A C24 H24B 109.5 . . ?
C22 C24 H24C 109.5 . . ?
H24A C24 H24C 109.5 . . ?
H24B C24 H24C 109.5 . . ?
C19 C18 C17 120.30(18) . . ?
C19 C18 H18 119.8 . . ?
C17 C18 H18 119.8 . . ?
C38 C37 C36 117.95(19) . . ?
C38 C37 H37 121.0 . . ?
C36 C37 H37 121.0 . . ?
C10 C11 H11A 109.5 . . ?
C10 C11 H11B 109.5 . . ?
H11A C11 H11B 109.5 . . ?
C10 C11 H11C 109.5 . . ?
H11A C11 H11C 109.5 . . ?
H11B C11 H11C 109.5 . . ?
C25 C26 H26A 109.5 . . ?
C25 C26 H26B 109.5 . . ?
H26A C26 H26B 109.5 . . ?
C25 C26 H26C 109.5 . . ?
H26A C26 H26C 109.5 . . ?
H26B C26 H26C 109.5 . . ?
C10 C12 H12A 109.5 . . ?
C10 C12 H12B 109.5 . . ?
H12A C12 H12B 109.5 . . ?
C10 C12 H12C 109.5 . . ?
H12A C12 H12C 109.5 . . ?
H12B C12 H12C 109.5 . . ?
C13 C15 H15A 109.5 . . ?
C13 C15 H15B 109.5 . . ?
H15A C15 H15B 109.5 . . ?
C13 C15 H15C 109.5 . . ?
H15A C15 H15C 109.5 . . ?
H15B C15 H15C 109.5 . . ?
C13 C14 H14A 109.5 . . ?
C13 C14 H14B 109.5 . . ?
H14A C14 H14B 109.5 . . ?
C13 C14 H14C 109.5 . . ?
H14A C14 H14C 109.5 . . ?
H14B C14 H14C 109.5 . . ?
C22 C23 H23A 109.5 . . ?
C22 C23 H23B 109.5 . . ?
H23A C23 H23B 109.5 . . ?
C22 C23 H23C 109.5 . . ?
H23A C23 H23C 109.5 . . ?
H23B C23 H23C 109.5 . . ?

loop_
_geom_bond_atom_site_label_1
_geom_bond_atom_site_label_2
_geom_bond_distance
_geom_bond_site_symmetry_2
_geom_bond_publ_flag
Ag1 C1 2.0744(15) . ?
Ag1 N3 2.2872(14) . ?
Ag1 N5 2.2889(14) . ?
P1 F2 1.5856(14) . ?
P1 F5 1.5889(14) . ?
P1 F3 1.5913(13) . ?
P1 F1 1.5921(13) . ?
P1 F4 1.5924(13) . ?
P1 F6 1.5967(14) . ?
N3 C28 1.332(2) . ?
N3 C32 1.352(2) . ?
N2 C1 1.357(2) . ?
N2 C3 1.384(2) . ?
N2 C16 1.442(2) . ?
N1 C1 1.357(2) . ?
N1 C2 1.386(2) . ?
N1 C4 1.439(2) . ?
N4 C28 1.393(2) . ?
N4 C34 1.394(2) . ?
N4 H4 0.79(2) . ?
N5 C34 1.337(2) . ?
N5 C38 1.353(2) . ?
C3 C2 1.347(2) . ?
C3 H3 0.9500 . ?
C16 C17 1.395(2) . ?
C16 C21 1.398(2) . ?
C21 C20 1.389(2) . ?
C21 C25 1.519(2) . ?
C2 H2 0.9500 . ?
C28 C29 1.414(2) . ?
C9 C8 1.397(2) . ?
C9 C4 1.399(3) . ?
C9 C13 1.518(3) . ?
C25 C27 1.527(3) . ?
C25 C26 1.527(3) . ?
C25 H25 1.0000 . ?
C29 C30 1.374(3) . ?
C29 C33 1.503(2) . ?
C32 C31 1.369(2) . ?
C32 H32 0.9500 . ?
C34 C35 1.413(2) . ?
C5 C6 1.394(3) . ?
C5 C4 1.403(2) . ?
C5 C10 1.523(3) . ?
C31 C30 1.390(2) . ?
C31 H31 0.9500 . ?
C6 C7 1.381(3) . ?
C6 H6 0.9500 . ?
C30 H30 0.9500 . ?
C20 C19 1.381(3) . ?
C20 H20 0.9500 . ?
C33 H33A 0.9800 . ?
C33 H33B 0.9800 . ?
C33 H33C 0.9800 . ?
C13 C14 1.519(3) . ?
C13 C15 1.524(3) . ?
C13 H13 1.0000 . ?
C10 C11 1.525(3) . ?
C10 C12 1.528(3) . ?
C10 H10 1.0000 . ?
C8 C7 1.378(3) . ?
C8 H8 0.9500 . ?
C35 C36 1.376(3) . ?
C35 C39 1.502(3) . ?
C19 C18 1.380(3) . ?
C19 H19 0.9500 . ?
C7 H7 0.9500 . ?
C38 C37 1.368(3) . ?
C38 H38 0.9500 . ?
C17 C18 1.400(2) . ?
C17 C22 1.514(2) . ?
C27 H27A 0.9800 . ?
C27 H27B 0.9800 . ?
C27 H27C 0.9800 . ?
C36 C37 1.387(3) . ?
C36 H36 0.9500 . ?
C39 H39A 0.9800 . ?
C39 H39B 0.9800 . ?
C39 H39C 0.9800 . ?
C22 C23 1.526(3) . ?
C22 C24 1.531(3) . ?
C22 H22 1.0000 . ?
C24 H24A 0.9800 . ?
C24 H24B 0.9800 . ?
C24 H24C 0.9800 . ?
C18 H18 0.9500 . ?
C37 H37 0.9500 . ?
C11 H11A 0.9800 . ?
C11 H11B 0.9800 . ?
C11 H11C 0.9800 . ?
C26 H26A 0.9800 . ?
C26 H26B 0.9800 . ?
C26 H26C 0.9800 . ?
C12 H12A 0.9800 . ?
C12 H12B 0.9800 . ?
C12 H12C 0.9800 . ?
C15 H15A 0.9800 . ?
C15 H15B 0.9800 . ?
C15 H15C 0.9800 . ?
C14 H14A 0.9800 . ?
C14 H14B 0.9800 . ?
C14 H14C 0.9800 . ?
C23 H23A 0.9800 . ?
C23 H23B 0.9800 . ?
C23 H23C 0.9800 . ?
